data_2242696
loop_
_publ_author_name
'Wang, Sida'
'Liebing, Phil'
'Engelhardt, Felix'
'Hilfert, Liane'
'Busse, Sabine'
'Edelmann, Frank T.'

_publ_section_title
;
 Synthesis and structural characterization of four
 dichloridobis(cyclopropylalkynylamidine)metal complexes
;
_journal_coeditor_code ZL2740
_journal_issue 11
_journal_name_full 'Acta Crystallographica Section E'
_journal_page_first 1658
_journal_page_last 1664
_journal_paper_doi 10.1107/S2056989018014895
_journal_volume 74
_journal_year 2018
_chemical_absolute_configuration ad
_chemical_formula_iupac '[Mn Cl2 (C12 H20 N2)2]'
_chemical_formula_moiety 'C24 H40 Cl2 Mn N4'
_chemical_formula_sum 'C24 H40 Cl2 Mn N4'
_chemical_formula_weight 510.44
_chemical_name_systematic Dichloridobis(3-cyclopropyl-<i>N</i>,<i>N</i>'-diisopropylprop-2-ynamidine)manganese(II)
_space_group_crystal_system orthorhombic
_space_group_IT_number 43
_space_group_name_Hall 'F 2 -2d'
_space_group_name_H-M_alt 'F d d 2'
_symmetry_space_group_name_Hall 'F 2 -2d'
_symmetry_space_group_name_H-M 'F d d 2'
_atom_sites_solution_hydrogens mixed
_atom_sites_solution_primary dual
_audit_creation_method SHELXL-2018/3
_cell_angle_alpha 90
_cell_angle_beta 90
_cell_angle_gamma 90
_cell_formula_units_Z 8
_cell_length_a 17.6701(10)
_cell_length_b 30.9809(19)
_cell_length_c 10.1452(5)
_cell_measurement_reflns_used 5371
_cell_measurement_temperature 153(2)
_cell_measurement_theta_max 25.990
_cell_measurement_theta_min 2.406
_cell_volume 5553.8(5)
_computing_cell_refinement
;
X-Area (Stoe & Cie, 2002)
;
_computing_data_collection
;
X-Area (Stoe & Cie, 2002)
;
_computing_data_reduction
;
X-Area and X-Red (Stoe & Cie, 2002)
;
_computing_molecular_graphics
;
Diamond (Brandenburg, 1999)
;
_computing_publication_material
;
publCIF (Westrip, 2010)
;
_computing_structure_refinement
;
<i>SHELXL2018/3</i> (Sheldrick, 2015b)
;
_computing_structure_solution
;
<i>SHELXT2014/5</i> (Sheldrick, 2015a)
;
_diffrn_ambient_temperature 153(2)
_diffrn_detector_area_resol_mean 6.67
_diffrn_measured_fraction_theta_full 1.000
_diffrn_measured_fraction_theta_max 1.000
_diffrn_measurement_device_type 'Stoe IPDS 2T'
_diffrn_measurement_method 'area detector'
_diffrn_radiation_type MoK\a
_diffrn_radiation_wavelength 0.71073
_diffrn_reflns_av_R_equivalents 0.0295
_diffrn_reflns_av_unetI/netI 0.0344
_diffrn_reflns_limit_h_max 19
_diffrn_reflns_limit_h_min -21
_diffrn_reflns_limit_k_max 36
_diffrn_reflns_limit_k_min -38
_diffrn_reflns_limit_l_max 12
_diffrn_reflns_limit_l_min -10
_diffrn_reflns_number 5371
_diffrn_reflns_theta_full 25.242
_diffrn_reflns_theta_max 25.990
_diffrn_reflns_theta_min 2.406
_diffrn_source 'fine-focus sealed tube'
_exptl_absorpt_coefficient_mu 0.685
_exptl_absorpt_correction_T_max 0.9315
_exptl_absorpt_correction_T_min 0.8508
_exptl_absorpt_correction_type numerical
_exptl_absorpt_process_details
;
X-Area and X-Red (Stoe & Cie, 2002)
;
_exptl_crystal_colour colorless
_exptl_crystal_density_diffrn 1.221
_exptl_crystal_description plate
_exptl_crystal_F_000 2168
_exptl_crystal_size_max 0.330
_exptl_crystal_size_mid 0.240
_exptl_crystal_size_min 0.100
_refine_diff_density_max 0.171
_refine_diff_density_min -0.164
_refine_ls_abs_structure_details
;
Flack <i>x</i> determined using 804 quotients
[(<i>I</i>^+^)-(<i>I</i>^-^)]/[(<i>I</i>^+^)+(<i>I</i>^-^)]
(Parsons <i>et al.</i>,  2013).
;
_refine_ls_abs_structure_Flack 0.005(17)
_refine_ls_extinction_method none
_refine_ls_goodness_of_fit_ref 0.981
_refine_ls_hydrogen_treatment mixed
_refine_ls_matrix_type full
_refine_ls_number_parameters 148
_refine_ls_number_reflns 2432
_refine_ls_number_restraints 2
_refine_ls_restrained_S_all 0.981
_refine_ls_R_factor_all 0.0312
_refine_ls_R_factor_gt 0.0261
_refine_ls_shift/su_max 0.000
_refine_ls_shift/su_mean 0.000
_refine_ls_structure_factor_coef Fsqd
_refine_ls_weighting_details 'w=1/[\s^2^(Fo^2^)+(0.0295P)^2^] where P=(Fo^2^+2Fc^2^)/3'
_refine_ls_weighting_scheme calc
_refine_ls_wR_factor_gt 0.0532
_refine_ls_wR_factor_ref 0.0543
_reflns_number_gt 2203
_reflns_number_total 2432
_reflns_threshold_expression 'I > 2\s(I)'
_cod_data_source_file zl2740sup1.cif
_cod_data_source_block 3
_cod_database_code 2242696
_shelx_space_group_comment
;
The symmetry employed for this shelxl refinement is uniquely defined
by the following loop, which should always be used as a source of
symmetry information in preference to the above space-group names.
They are only intended as comments.
;
_shelx_estimated_absorpt_t_min 0.806
_shelx_estimated_absorpt_t_max 0.935

loop_
_space_group_symop_operation_xyz
'x, y, z'
'-x, -y, z'
'-x+1/4, y+1/4, z+1/4'
'x+3/4, -y+3/4, z+1/4'
'x, y+1/2, z+1/2'
'-x, -y+1/2, z+1/2'
'-x+1/4, y+3/4, z+3/4'
'x+3/4, -y+5/4, z+3/4'
'x+1/2, y, z+1/2'
'-x+1/2, -y, z+1/2'
'-x+3/4, y+1/4, z+3/4'
'x+5/4, -y+3/4, z+3/4'
'x+1/2, y+1/2, z'
'-x+1/2, -y+1/2, z'
'-x+3/4, y+3/4, z+1/4'
'x+5/4, -y+5/4, z+1/4'

loop_
_atom_site_type_symbol
_atom_site_label
_atom_site_fract_x
_atom_site_fract_y
_atom_site_fract_z
_atom_site_U_iso_or_equiv
_atom_site_adp_type
_atom_site_calc_flag
_atom_site_occupancy
C C1 0.36882(15) 0.54929(8) 0.4904(3) 0.0249(6) Uani d 1
C C2 0.33550(15) 0.58031(8) 0.5793(3) 0.0275(6) Uani d 1
C C3 0.30913(16) 0.60729(9) 0.6494(3) 0.0302(7) Uani d 1
C C4 0.28074(18) 0.63992(9) 0.7356(3) 0.0356(7) Uani d 1
H H2 0.319053 0.653154 0.795855 0.043 Uiso calc 1
C C5 0.20206(19) 0.63718(12) 0.7899(4) 0.0499(9) Uani d 1
H H4 0.170588 0.612238 0.763079 0.060 Uiso calc 1
H H3 0.193744 0.647216 0.881390 0.060 Uiso calc 1
C C6 0.2193(2) 0.66970(11) 0.6900(4) 0.0533(10) Uani d 1
H H5 0.221801 0.700214 0.718620 0.064 Uiso calc 1
H H6 0.198644 0.665236 0.600306 0.064 Uiso calc 1
C C7 0.48948(16) 0.58097(9) 0.5311(3) 0.0306(7) Uani d 1
H H7 0.459936 0.594392 0.604475 0.037 Uiso calc 1
C C8 0.5092(2) 0.61607(9) 0.4321(4) 0.0483(9) Uani d 1
H H8 0.462550 0.629138 0.398310 0.072 Uiso calc 1
H H9 0.537769 0.603441 0.358799 0.072 Uiso calc 1
H H10 0.539979 0.638262 0.475250 0.072 Uiso calc 1
C C9 0.55984(19) 0.56063(11) 0.5888(5) 0.0523(10) Uani d 1
H H11 0.545423 0.536465 0.645823 0.078 Uiso calc 1
H H12 0.587472 0.582183 0.640576 0.078 Uiso calc 1
H H13 0.592242 0.550058 0.517331 0.078 Uiso calc 1
C C10 0.24079(15) 0.51535(9) 0.4664(3) 0.0309(6) Uani d 1
H H14 0.231615 0.528595 0.554861 0.037 Uiso calc 1
C C11 0.1891(2) 0.53643(15) 0.3699(5) 0.0730(14) Uani d 1
H H15 0.198631 0.567589 0.368767 0.110 Uiso calc 1
H H16 0.136417 0.531090 0.395577 0.110 Uiso calc 1
H H17 0.198092 0.524486 0.281836 0.110 Uiso calc 1
C C12 0.2262(2) 0.46796(10) 0.4771(5) 0.0589(11) Uani d 1
H H18 0.263622 0.454904 0.536161 0.088 Uiso calc 1
H H19 0.230123 0.454725 0.389606 0.088 Uiso calc 1
H H20 0.175270 0.463185 0.512437 0.088 Uiso calc 1
Cl Cl 0.40889(4) 0.46957(2) 0.20903(8) 0.03750(19) Uani d 1
N N1 0.44187(12) 0.54779(6) 0.4682(2) 0.0244(5) Uani d 1
N N2 0.32035(14) 0.52226(8) 0.4319(3) 0.0329(6) Uani d 1
H H1 0.3386(17) 0.5071(10) 0.370(3) 0.039 Uiso d 1
Mn Mn 0.500000 0.500000 0.35079(6) 0.02229(14) Uani d 1

loop_
_atom_site_aniso_label
_atom_site_aniso_U_11
_atom_site_aniso_U_22
_atom_site_aniso_U_33
_atom_site_aniso_U_12
_atom_site_aniso_U_13
_atom_site_aniso_U_23
C1 0.0270(13) 0.0210(12) 0.0267(16) 0.0043(11) 0.0022(12) -0.0021(10)
C2 0.0233(13) 0.0260(13) 0.0333(18) -0.0001(11) 0.0014(13) -0.0054(12)
C3 0.0241(14) 0.0314(14) 0.0350(17) -0.0011(12) 0.0005(13) -0.0042(12)
C4 0.0299(15) 0.0393(15) 0.038(2) 0.0014(12) 0.0019(15) -0.0162(14)
C5 0.0372(19) 0.056(2) 0.057(2) -0.0006(17) 0.0173(18) -0.0191(17)
C6 0.054(2) 0.052(2) 0.055(3) 0.0212(17) 0.0009(19) -0.0145(18)
C7 0.0229(15) 0.0293(14) 0.0396(18) 0.0019(12) 0.0027(13) -0.0124(12)
C8 0.045(2) 0.0315(15) 0.068(3) -0.0095(14) 0.0084(19) -0.0053(15)
C9 0.0413(17) 0.0463(17) 0.069(3) 0.0074(15) -0.020(2) -0.024(2)
C10 0.0228(14) 0.0325(13) 0.0372(18) 0.0001(11) 0.0046(15) -0.0029(12)
C11 0.0348(18) 0.099(3) 0.085(4) 0.014(2) 0.005(2) 0.044(3)
C12 0.0396(18) 0.0394(17) 0.098(4) -0.0071(15) 0.008(2) 0.005(2)
Cl 0.0345(4) 0.0426(4) 0.0354(4) 0.0088(3) -0.0083(4) -0.0170(3)
N1 0.0231(11) 0.0225(10) 0.0276(14) 0.0023(8) 0.0001(11) -0.0048(10)
N2 0.0239(12) 0.0346(12) 0.0402(17) -0.0013(10) 0.0060(11) -0.0183(11)
Mn 0.0229(3) 0.0206(2) 0.0234(3) 0.0048(3) 0.000 0.000

loop_
_atom_type_symbol
_atom_type_description
_atom_type_scat_dispersion_real
_atom_type_scat_dispersion_imag
_atom_type_scat_source
C C 0.0033 0.0016 'International Tables Vol C Tables 4.2.6.8 and 6.1.1.4'
H H 0.0000 0.0000 'International Tables Vol C Tables 4.2.6.8 and 6.1.1.4'
Cl Cl 0.1484 0.1585 'International Tables Vol C Tables 4.2.6.8 and 6.1.1.4'
N N 0.0061 0.0033 'International Tables Vol C Tables 4.2.6.8 and 6.1.1.4'
Mn Mn 0.3368 0.7283 'International Tables Vol C Tables 4.2.6.8 and 6.1.1.4'

loop_
_geom_angle_atom_site_label_1
_geom_angle_atom_site_label_2
_geom_angle_atom_site_label_3
_geom_angle_site_symmetry_1
_geom_angle_site_symmetry_3
_geom_angle
N1 C1 N2 . . 122.2(2)
N1 C1 C2 . . 122.2(2)
N2 C1 C2 . . 115.7(2)
C3 C2 C1 . . 177.2(3)
C2 C3 C4 . . 177.5(3)
C3 C4 C5 . . 120.7(3)
C3 C4 C6 . . 120.1(3)
C5 C4 C6 . . 58.4(2)
C3 C4 H2 . . 115.3
C5 C4 H2 . . 115.3
C6 C4 H2 . . 115.3
C6 C5 C4 . . 60.8(2)
C6 C5 H4 . . 117.7
C4 C5 H4 . . 117.7
C6 C5 H3 . . 117.7
C4 C5 H3 . . 117.7
H4 C5 H3 . . 114.8
C5 C6 C4 . . 60.8(2)
C5 C6 H5 . . 117.7
C4 C6 H5 . . 117.7
C5 C6 H6 . . 117.7
C4 C6 H6 . . 117.7
H5 C6 H6 . . 114.8
N1 C7 C9 . . 110.3(2)
N1 C7 C8 . . 110.1(3)
C9 C7 C8 . . 111.4(3)
N1 C7 H7 . . 108.3
C9 C7 H7 . . 108.3
C8 C7 H7 . . 108.3
C7 C8 H8 . . 109.5
C7 C8 H9 . . 109.5
H8 C8 H9 . . 109.5
C7 C8 H10 . . 109.5
H8 C8 H10 . . 109.5
H9 C8 H10 . . 109.5
C7 C9 H11 . . 109.5
C7 C9 H12 . . 109.5
H11 C9 H12 . . 109.5
C7 C9 H13 . . 109.5
H11 C9 H13 . . 109.5
H12 C9 H13 . . 109.5
N2 C10 C11 . . 111.6(3)
N2 C10 C12 . . 109.1(2)
C11 C10 C12 . . 111.9(3)
N2 C10 H14 . . 108.1
C11 C10 H14 . . 108.1
C12 C10 H14 . . 108.1
C10 C11 H15 . . 109.5
C10 C11 H16 . . 109.5
H15 C11 H16 . . 109.5
C10 C11 H17 . . 109.5
H15 C11 H17 . . 109.5
H16 C11 H17 . . 109.5
C10 C12 H18 . . 109.5
C10 C12 H19 . . 109.5
H18 C12 H19 . . 109.5
C10 C12 H20 . . 109.5
H18 C12 H20 . . 109.5
H19 C12 H20 . . 109.5
C1 N1 C7 . . 117.6(2)
C1 N1 Mn . . 125.95(18)
C7 N1 Mn . . 116.44(16)
C1 N2 C10 . . 126.9(2)
C1 N2 H1 . . 116(2)
C10 N2 H1 . . 117(2)
N1 Mn N1 . 2_665 113.06(13)
N1 Mn Cl . . 106.62(6)
N1 Mn Cl 2_665 . 112.79(6)
N1 Mn Cl . 2_665 112.80(6)
N1 Mn Cl 2_665 2_665 106.62(6)
Cl Mn Cl . 2_665 104.74(5)

loop_
_geom_bond_atom_site_label_1
_geom_bond_atom_site_label_2
_geom_bond_distance
C1 N1 1.311(3)
C1 N2 1.337(4)
C1 C2 1.444(4)
C2 C3 1.192(4)
C3 C4 1.428(4)
C4 C5 1.498(4)
C4 C6 1.498(5)
C4 H2 1.0000
C5 C6 1.461(6)
C5 H4 0.9900
C5 H3 0.9900
C6 H5 0.9900
C6 H6 0.9900
C7 N1 1.473(3)
C7 C9 1.512(4)
C7 C8 1.521(5)
C7 H7 1.0000
C8 H8 0.9800
C8 H9 0.9800
C8 H10 0.9800
C9 H11 0.9800
C9 H12 0.9800
C9 H13 0.9800
C10 N2 1.465(3)
C10 C11 1.491(5)
C10 C12 1.494(4)
C10 H14 1.0000
C11 H15 0.9800
C11 H16 0.9800
C11 H17 0.9800
C12 H18 0.9800
C12 H19 0.9800
C12 H20 0.9800
Cl Mn 2.3556(8)
N1 Mn 2.160(2)
N2 H1 0.85(2)

loop_
_geom_hbond_atom_site_label_D
_geom_hbond_atom_site_label_H
_geom_hbond_atom_site_label_A
_geom_hbond_site_symmetry_A
_geom_hbond_distance_DH
_geom_hbond_distance_HA
_geom_hbond_distance_DA
_geom_hbond_angle_DHA
_geom_hbond_publ_flag
N2 H1 Cl . 0.85(2) 2.36(2) 3.197(3) 170(3) yes
C8 H9 Cl 2_665 0.98 2.88 3.776(4) 151.8 yes
C5 H4 Cl 10_565 0.99 2.95 3.931(4) 171.6 yes
C10 H14 Cl 10_565 1.00 2.93 3.643(3) 128.6 yes
C4 H2 Cl 11 1.00 2.67 3.516(3) 142.6 yes

loop_
_geom_torsion_atom_site_label_1
_geom_torsion_atom_site_label_2
_geom_torsion_atom_site_label_3
_geom_torsion_atom_site_label_4
_geom_torsion
C3 C4 C5 C6 -108.6(4)
C3 C4 C6 C5 109.7(3)
N2 C1 N1 C7 176.0(3)
C2 C1 N1 C7 -3.8(4)
N2 C1 N1 Mn -5.5(4)
C2 C1 N1 Mn 174.66(19)
C9 C7 N1 C1 135.9(3)
C8 C7 N1 C1 -100.7(3)
C9 C7 N1 Mn -42.7(3)
C8 C7 N1 Mn 80.7(2)
N1 C1 N2 C10 167.7(3)
C2 C1 N2 C10 -12.5(4)
C11 C10 N2 C1 104.8(4)
C12 C10 N2 C1 -131.2(3)

_cod_database_fobs_code 2242696
